data_2236574
loop_
_publ_author_name
'Li, Jie'
'Lei, Ke-Wei'
'Xia, Dong-Guo'

_publ_section_title
;
 Poly[[hexaaqua(\m~3~-2,2'-bipyridine-4,4',6,6'-tetracarboxylato-\k^6^<i>O</i>^4^:<i>N</i>,<i>O</i>^6^,<i>O</i>^6'^,<i>N</i>':<i>O</i>^4'^)dinickel(II)]
 dihydrate]
;
_journal_coeditor_code RK2355
_journal_issue 11
_journal_name_full 'Acta Crystallographica Section E'
_journal_page_first m1421
_journal_paper_doi 10.1107/S1600536812043942
_journal_volume 68
_journal_year 2012
_chemical_formula_iupac '[Ni2 (C14 H4 N2 O8) (H2 O)6], 2H2 O'
_chemical_formula_moiety 'C14 H16 N2 Ni2 O14, 2(H2 O)'
_chemical_formula_sum 'C14 H20 N2 Ni2 O16'
_chemical_formula_weight 589.70
_chemical_name_systematic
;
Poly[[hexaaqua(\m~3~-2,2'-bipyridine-4,4',6,6'-tetracarboxylato-
\k^6^<i>O</i>^4^:<i>N</i>,<i>O</i>^6^,<i>O</i>^6'^,<i>N</i>':<i>O</i>^4'^)
dinickel(II)] dihydrate]
;
_space_group_IT_number 13
_symmetry_cell_setting monoclinic
_symmetry_space_group_name_Hall '-P 2yac'
_symmetry_space_group_name_H-M 'P 1 2/n 1'
_atom_sites_solution_hydrogens geom
_atom_sites_solution_primary direct
_atom_sites_solution_secondary difmap
_audit_creation_method SHELXL97
_cell_angle_alpha 90.00
_cell_angle_beta 99.1840(10)
_cell_angle_gamma 90.00
_cell_formula_units_Z 2
_cell_length_a 7.3588(8)
_cell_length_b 11.8463(13)
_cell_length_c 11.9942(13)
_cell_measurement_reflns_used 8794
_cell_measurement_temperature 296(2)
_cell_measurement_theta_max 27.5
_cell_measurement_theta_min 1.7
_cell_volume 1032.19(19)
_computing_cell_refinement '<i>RAPID-AUTO</i> (Rigaku, 1998)'
_computing_data_collection '<i>RAPID-AUTO</i> (Rigaku, 1998)'
_computing_data_reduction '<i>CrystalStructure</i> (Rigaku/MSC, 2004)'
_computing_molecular_graphics '<i>SHELXTL</i> (Sheldrick, 2008)'
_computing_publication_material '<i>SHELXL97</i> (Sheldrick, 2008)'
_computing_structure_refinement '<i>SHELXL97</i> (Sheldrick, 2008)'
_computing_structure_solution '<i>SHELXS97</i> (Sheldrick, 2008)'
_diffrn_ambient_temperature 296(2)
_diffrn_detector_area_resol_mean 0
_diffrn_measured_fraction_theta_full 0.997
_diffrn_measured_fraction_theta_max 0.997
_diffrn_measurement_device_type 'Rigaku R-AXIS RAPID'
_diffrn_measurement_method '\w scans'
_diffrn_radiation_monochromator graphite
_diffrn_radiation_source 'fine--focus sealed tube'
_diffrn_radiation_type MoK\a
_diffrn_radiation_wavelength 0.71073
_diffrn_reflns_av_R_equivalents 0.0382
_diffrn_reflns_av_sigmaI/netI 0.0321
_diffrn_reflns_limit_h_max 8
_diffrn_reflns_limit_h_min -9
_diffrn_reflns_limit_k_max 14
_diffrn_reflns_limit_k_min -15
_diffrn_reflns_limit_l_max 15
_diffrn_reflns_limit_l_min -15
_diffrn_reflns_number 8794
_diffrn_reflns_theta_full 27.45
_diffrn_reflns_theta_max 27.45
_diffrn_reflns_theta_min 1.72
_diffrn_standards_decay_% 0
_diffrn_standards_interval_count 0
_diffrn_standards_interval_time 0
_diffrn_standards_number 0
_exptl_absorpt_coefficient_mu 1.913
_exptl_absorpt_correction_T_max 0.695
_exptl_absorpt_correction_T_min 0.591
_exptl_absorpt_correction_type multi-scan
_exptl_absorpt_process_details '(<i>ABSCOR</i>; Higashi, 1995)'
_exptl_crystal_colour green
_exptl_crystal_density_diffrn 1.897
_exptl_crystal_density_method 'not measured'
_exptl_crystal_description block
_exptl_crystal_F_000 604
_exptl_crystal_size_max 0.28
_exptl_crystal_size_mid 0.24
_exptl_crystal_size_min 0.19
_refine_diff_density_max 0.397
_refine_diff_density_min -0.422
_refine_ls_extinction_method none
_refine_ls_goodness_of_fit_ref 1.064
_refine_ls_hydrogen_treatment mixed
_refine_ls_matrix_type full
_refine_ls_number_parameters 176
_refine_ls_number_reflns 2365
_refine_ls_number_restraints 0
_refine_ls_restrained_S_all 1.064
_refine_ls_R_factor_all 0.0242
_refine_ls_R_factor_gt 0.0230
_refine_ls_shift/su_max 0.000
_refine_ls_shift/su_mean 0.000
_refine_ls_structure_factor_coef Fsqd
_refine_ls_weighting_details 'calc w=1/[\s^2^(Fo^2^)+(0.0255P)^2^+0.5729P] where P=(Fo^2^+2Fc^2^)/3'
_refine_ls_weighting_scheme calc
_refine_ls_wR_factor_gt 0.0608
_refine_ls_wR_factor_ref 0.0615
_reflns_number_gt 2248
_reflns_number_total 2365
_reflns_threshold_expression I>2\s(I)
_cod_data_source_file rk2355.cif
_cod_data_source_block I
_cod_original_sg_symbol_H-M 'P 2/n'
_cod_database_code 2236574
_cod_database_fobs_code 2236574

loop_
_symmetry_equiv_pos_as_xyz
'x, y, z'
'-x+1/2, y, -z+1/2'
'-x, -y, -z'
'x-1/2, -y, z-1/2'

loop_
_atom_site_type_symbol
_atom_site_label
_atom_site_fract_x
_atom_site_fract_y
_atom_site_fract_z
_atom_site_U_iso_or_equiv
_atom_site_adp_type
_atom_site_calc_flag
_atom_site_refinement_flags
_atom_site_occupancy
_atom_site_symmetry_multiplicity
Ni Ni1 0.2500 0.36726(2) 0.7500 0.01154(8) Uani d S 1 2
Ni Ni2 0.0000 1.0000 1.0000 0.01064(8) Uani d S 1 2
O O1 -0.10038(16) 0.87338(9) 0.89420(9) 0.0161(2) Uani d . 1 1
O O3 0.10695(15) 1.06255(9) 0.86383(9) 0.0145(2) Uani d . 1 1
H H3A 0.0846 1.1302 0.8571 0.022 Uiso calc R 1 1
O O2 -0.33996(15) 0.76758(9) 0.92552(9) 0.0162(2) Uani d . 1 1
O O4 0.23852(15) 0.90408(10) 1.03816(9) 0.0162(2) Uani d . 1 1
H H4A 0.3218 0.9436 1.0709 0.024 Uiso calc R 1 1
O O8 0.04444(15) 0.28697(9) 0.82901(9) 0.0152(2) Uani d . 1 1
C C1 0.1670(2) 0.60269(12) 0.77858(12) 0.0118(3) Uani d . 1 1
N N1 0.10800(18) 0.49784(10) 0.79747(10) 0.0110(2) Uani d . 1 1
C C6 -0.1837(2) 0.78123(12) 0.89848(11) 0.0112(3) Uani d . 1 1
C C4 -0.1418(2) 0.56825(12) 0.88022(11) 0.0112(3) Uani d . 1 1
H H4C -0.2463 0.5552 0.9130 0.013 Uiso calc R 1 1
C C2 0.0741(2) 0.69601(13) 0.81220(12) 0.0123(3) Uani d . 1 1
H H2A 0.1153 0.7688 0.8011 0.015 Uiso calc R 1 1
C C5 -0.0391(2) 0.47890(12) 0.84663(12) 0.0112(3) Uani d . 1 1
C C3 -0.0820(2) 0.67854(12) 0.86283(11) 0.0108(3) Uani d . 1 1
O O7 -0.21194(15) 0.32298(9) 0.90173(9) 0.0157(2) Uani d . 1 1
O O5 0.07941(17) 0.35897(11) 0.59723(10) 0.0201(2) Uani d . 1 1
H H5A 0.1245 0.3169 0.5548 0.030 Uiso calc R 1 1
C C7 -0.0751(2) 0.35285(12) 0.86043(12) 0.0120(3) Uani d . 1 1
O O6 0.02584(17) 0.96743(11) 0.64958(10) 0.0191(2) Uani d . 1 1
H H6A -0.015(3) 0.909(2) 0.6259(19) 0.031(6) Uiso d . 1 1
H H6B 0.114(4) 0.976(2) 0.621(2) 0.037(7) Uiso d . 1 1
H H5B -0.025(4) 0.352(2) 0.603(2) 0.043(7) Uiso d . 1 1
H H4B 0.240(4) 0.842(2) 1.059(2) 0.047(8) Uiso d . 1 1
H H3B 0.069(3) 1.031(2) 0.801(2) 0.035(6) Uiso d . 1 1

loop_
_atom_site_aniso_label
_atom_site_aniso_U_11
_atom_site_aniso_U_22
_atom_site_aniso_U_33
_atom_site_aniso_U_12
_atom_site_aniso_U_13
_atom_site_aniso_U_23
Ni1 0.01010(14) 0.00796(14) 0.01721(14) 0.000 0.00415(10) 0.000
Ni2 0.01066(15) 0.00722(14) 0.01465(14) 0.00026(9) 0.00393(10) -0.00035(9)
O1 0.0192(6) 0.0099(5) 0.0203(5) -0.0022(4) 0.0067(4) -0.0040(4)
O3 0.0182(6) 0.0093(5) 0.0165(5) -0.0002(4) 0.0048(4) 0.0003(4)
O2 0.0151(5) 0.0139(5) 0.0209(5) 0.0015(4) 0.0067(4) 0.0015(4)
O4 0.0140(5) 0.0103(5) 0.0241(5) 0.0009(4) 0.0025(4) 0.0019(4)
O8 0.0136(5) 0.0090(5) 0.0239(5) 0.0007(4) 0.0059(4) 0.0014(4)
C1 0.0120(7) 0.0097(7) 0.0135(6) -0.0012(5) 0.0020(5) 0.0007(5)
N1 0.0108(6) 0.0092(6) 0.0131(6) -0.0003(4) 0.0025(5) -0.0002(4)
C6 0.0130(7) 0.0107(7) 0.0097(6) 0.0016(5) 0.0015(5) 0.0008(5)
C4 0.0098(7) 0.0124(7) 0.0114(6) -0.0002(5) 0.0018(5) 0.0010(5)
C2 0.0138(7) 0.0092(7) 0.0140(6) -0.0012(5) 0.0023(5) 0.0005(5)
C5 0.0106(7) 0.0107(7) 0.0119(6) -0.0004(5) 0.0005(5) 0.0008(5)
C3 0.0112(7) 0.0100(7) 0.0109(6) 0.0003(5) 0.0001(5) -0.0010(5)
O7 0.0127(5) 0.0124(5) 0.0227(5) -0.0007(4) 0.0049(4) 0.0029(4)
O5 0.0117(6) 0.0275(7) 0.0217(6) -0.0010(5) 0.0045(4) -0.0089(5)
C7 0.0111(7) 0.0103(7) 0.0139(6) 0.0001(5) -0.0004(5) 0.0012(5)
O6 0.0156(6) 0.0219(6) 0.0210(6) -0.0053(5) 0.0061(5) -0.0033(5)

loop_
_atom_type_symbol
_atom_type_description
_atom_type_scat_dispersion_real
_atom_type_scat_dispersion_imag
_atom_type_scat_source
C C 0.0033 0.0016 'International Tables Vol C Tables 4.2.6.8 and 6.1.1.4'
H H 0.0000 0.0000 'International Tables Vol C Tables 4.2.6.8 and 6.1.1.4'
N N 0.0061 0.0033 'International Tables Vol C Tables 4.2.6.8 and 6.1.1.4'
O O 0.0106 0.0060 'International Tables Vol C Tables 4.2.6.8 and 6.1.1.4'
Ni Ni 0.3393 1.1124 'International Tables Vol C Tables 4.2.6.8 and 6.1.1.4'

loop_
_geom_angle_atom_site_label_1
_geom_angle_atom_site_label_2
_geom_angle_atom_site_label_3
_geom_angle_site_symmetry_1
_geom_angle_site_symmetry_3
_geom_angle
N1 Ni1 N1 2_556 . 78.65(7)
N1 Ni1 O5 2_556 . 93.20(5)
N1 Ni1 O5 . . 91.05(5)
N1 Ni1 O5 2_556 2_556 91.05(5)
N1 Ni1 O5 . 2_556 93.20(5)
O5 Ni1 O5 . 2_556 174.51(7)
N1 Ni1 O8 2_556 . 155.70(5)
N1 Ni1 O8 . . 77.21(5)
O5 Ni1 O8 . . 89.96(5)
O5 Ni1 O8 2_556 . 87.60(5)
N1 Ni1 O8 2_556 2_556 77.21(5)
N1 Ni1 O8 . 2_556 155.70(5)
O5 Ni1 O8 . 2_556 87.60(5)
O5 Ni1 O8 2_556 2_556 89.96(5)
O8 Ni1 O8 . 2_556 127.03(6)
O1 Ni2 O1 . 3_577 180.00(4)
O1 Ni2 O3 . 3_577 94.76(4)
O1 Ni2 O3 3_577 3_577 85.24(4)
O1 Ni2 O3 . . 85.24(4)
O1 Ni2 O3 3_577 . 94.76(4)
O3 Ni2 O3 3_577 . 180.0000(10)
O1 Ni2 O4 . 3_577 93.22(5)
O1 Ni2 O4 3_577 3_577 86.78(5)
O3 Ni2 O4 3_577 3_577 87.43(4)
O3 Ni2 O4 . 3_577 92.57(4)
O1 Ni2 O4 . . 86.78(5)
O1 Ni2 O4 3_577 . 93.22(5)
O3 Ni2 O4 3_577 . 92.57(4)
O3 Ni2 O4 . . 87.43(4)
O4 Ni2 O4 3_577 . 180.0
C6 O1 Ni2 . . 138.47(10)
Ni2 O3 H3A . . 109.5
Ni2 O3 H3B . . 115.5(17)
H3A O3 H3B . . 108.0
Ni2 O4 H4A . . 109.5
Ni2 O4 H4B . . 124(2)
H4A O4 H4B . . 114.4
C7 O8 Ni1 . . 115.42(9)
N1 C1 C2 . . 119.82(13)
N1 C1 C1 . 2_556 112.73(8)
C2 C1 C1 . 2_556 127.45(8)
C5 N1 C1 . . 122.43(12)
C5 N1 Ni1 . . 119.63(10)
C1 N1 Ni1 . . 117.94(10)
O2 C6 O1 . . 126.58(14)
O2 C6 C3 . . 118.75(13)
O1 C6 C3 . . 114.64(13)
C5 C4 C3 . . 117.70(13)
C5 C4 H4C . . 121.1
C3 C4 H4C . . 121.1
C1 C2 C3 . . 118.91(13)
C1 C2 H2A . . 120.5
C3 C2 H2A . . 120.5
N1 C5 C4 . . 121.05(13)
N1 C5 C7 . . 112.28(12)
C4 C5 C7 . . 126.67(13)
C2 C3 C4 . . 120.06(13)
C2 C3 C6 . . 118.55(13)
C4 C3 C6 . . 121.39(13)
Ni1 O5 H5A . . 109.5
Ni1 O5 H5B . . 113.3(19)
H5A O5 H5B . . 119.4
O7 C7 O8 . . 125.72(14)
O7 C7 C5 . . 119.10(13)
O8 C7 C5 . . 115.18(13)
H6A O6 H6B . . 105(2)

loop_
_geom_bond_atom_site_label_1
_geom_bond_atom_site_label_2
_geom_bond_site_symmetry_2
_geom_bond_distance
Ni1 N1 2_556 1.9996(12)
Ni1 N1 . 1.9996(12)
Ni1 O5 . 2.0516(12)
Ni1 O5 2_556 2.0516(12)
Ni1 O8 . 2.1327(11)
Ni1 O8 2_556 2.1327(11)
Ni2 O1 . 2.0265(11)
Ni2 O1 3_577 2.0265(11)
Ni2 O3 3_577 2.0607(10)
Ni2 O3 . 2.0607(10)
Ni2 O4 3_577 2.0796(11)
Ni2 O4 . 2.0796(11)
O1 C6 . 1.2570(18)
O3 H3A . 0.8200
O3 H3B . 0.85(2)
O2 C6 . 1.2541(18)
O4 H4A . 0.8200
O4 H4B . 0.78(3)
O8 C7 . 1.2769(18)
C1 N1 . 1.3468(18)
C1 C2 . 1.393(2)
C1 C1 2_556 1.493(3)
N1 C5 . 1.3317(19)
C6 C3 . 1.525(2)
C4 C5 . 1.397(2)
C4 C3 . 1.405(2)
C4 H4C . 0.9300
C2 C3 . 1.398(2)
C2 H2A . 0.9300
C5 C7 . 1.530(2)
O7 C7 . 1.2427(19)
O5 H5A . 0.8200
O5 H5B . 0.78(3)
O6 H6A . 0.79(3)
O6 H6B . 0.79(3)

loop_
_geom_hbond_atom_site_label_D
_geom_hbond_atom_site_label_H
_geom_hbond_atom_site_label_A
_geom_hbond_site_symmetry_A
_geom_hbond_distance_DH
_geom_hbond_distance_HA
_geom_hbond_distance_DA
_geom_hbond_angle_DHA
O3 H3B O6 . 0.85(2) 1.95(2) 2.7821(16) 169(2)
O3 H3A O8 1_565 0.82 1.90 2.7189(16) 174.4
O4 H4A O6 4_676 0.82 1.95 2.7697(17) 177.8
O4 H4B O7 3_567 0.78(3) 2.03(3) 2.7997(16) 172(3)
O5 H5A O2 4_665 0.82 1.90 2.6891(16) 161.9
O5 H5B O7 2_456 0.78(3) 1.96(3) 2.7395(17) 172(3)
O6 H6A O2 2_456 0.79(3) 2.03(3) 2.8096(17) 170(2)
